data_4510332
loop_
_publ_author_name
'Xu, Bing'
'Xie, Juan'
'Hu, Huai-Ming'
'Yang, Xiao-Le'
'Dong, Fa-Xin'
'Yang, Meng-Lin'
'Xue, Gang-Lin'

_publ_section_title
;
 Synthesis, Crystal Structure, and Luminescence of Zn/Cd Coordination
 Polymers with a New Fuctionalized Terpyridyl Carboxylate Ligand
;
_journal_issue 4
_journal_name_full 'Crystal Growth &amp; Design'
_journal_page_first 1629
_journal_paper_doi 10.1021/cg4016977
_journal_volume 14
_journal_year 2014
_chemical_formula_moiety '2(C44 H28 Cd N6 O4), 2(O0.50)'
_chemical_formula_sum 'C88 H56 Cd2 N12 O9'
_chemical_formula_weight 1650.25
_chemical_name_systematic
; 
 ? 
;
_space_group_IT_number 2
_symmetry_cell_setting triclinic
_symmetry_space_group_name_Hall '-P 1'
_symmetry_space_group_name_H-M 'P -1'
_atom_sites_solution_hydrogens geom
_atom_sites_solution_primary direct
_atom_sites_solution_secondary difmap
_audit_creation_method SHELXL-97
_cell_angle_alpha 99.002(3)
_cell_angle_beta 96.346(4)
_cell_angle_gamma 116.734(2)
_cell_formula_units_Z 1
_cell_length_a 11.605(2)
_cell_length_b 12.340(2)
_cell_length_c 14.606(4)
_cell_measurement_reflns_used 3890
_cell_measurement_temperature 296(2)
_cell_measurement_theta_max 25.23
_cell_measurement_theta_min 2.22
_cell_volume 1805.8(7)
_computing_cell_refinement 'Bruker SAINT'
_computing_data_collection 'Bruker APEX2'
_computing_data_reduction 'Bruker SAINT'
_computing_molecular_graphics 'Bruker SHELXTL'
_computing_publication_material 'Bruker SHELXTL'
_computing_structure_refinement 'SHELXL-97 (Sheldrick, 2008)'
_computing_structure_solution 'SHELXS-97 (Sheldrick, 2008)'
_diffrn_ambient_temperature 296(2)
_diffrn_detector_area_resol_mean 512
_diffrn_measured_fraction_theta_full 0.990
_diffrn_measured_fraction_theta_max 0.990
_diffrn_measurement_device_type 'Bruker APEX-II CCD'
_diffrn_measurement_method '\f and \w scans'
_diffrn_radiation_monochromator graphite
_diffrn_radiation_source 'fine-focus sealed tube'
_diffrn_radiation_type MoK\a
_diffrn_radiation_wavelength 0.71073
_diffrn_reflns_av_R_equivalents 0.0160
_diffrn_reflns_av_sigmaI/netI 0.0329
_diffrn_reflns_limit_h_max 13
_diffrn_reflns_limit_h_min -12
_diffrn_reflns_limit_k_max 14
_diffrn_reflns_limit_k_min -14
_diffrn_reflns_limit_l_max 17
_diffrn_reflns_limit_l_min -16
_diffrn_reflns_number 9189
_diffrn_reflns_theta_full 25.05
_diffrn_reflns_theta_max 25.05
_diffrn_reflns_theta_min 1.90
_exptl_absorpt_coefficient_mu 0.661
_exptl_absorpt_correction_T_max 0.947
_exptl_absorpt_correction_T_min 0.886
_exptl_absorpt_correction_type multi-scan
_exptl_absorpt_process_details sadabs
_exptl_crystal_colour colorless
_exptl_crystal_density_diffrn 1.517
_exptl_crystal_density_method 'not measured'
_exptl_crystal_description Block
_exptl_crystal_F_000 836
_exptl_crystal_size_max 0.14
_exptl_crystal_size_mid 0.12
_exptl_crystal_size_min 0.10
_refine_diff_density_max 0.283
_refine_diff_density_min -0.459
_refine_diff_density_rms 0.050
_refine_ls_extinction_method none
_refine_ls_goodness_of_fit_ref 1.035
_refine_ls_hydrogen_treatment constr
_refine_ls_matrix_type full
_refine_ls_number_parameters 505
_refine_ls_number_reflns 6321
_refine_ls_number_restraints 0
_refine_ls_restrained_S_all 1.035
_refine_ls_R_factor_all 0.0375
_refine_ls_R_factor_gt 0.0314
_refine_ls_shift/su_max 0.002
_refine_ls_shift/su_mean 0.000
_refine_ls_structure_factor_coef Fsqd
_refine_ls_weighting_details 'calc w=1/[\s^2^(Fo^2^)+(0.0328P)^2^+0.5832P] where P=(Fo^2^+2Fc^2^)/3'
_refine_ls_weighting_scheme calc
_refine_ls_wR_factor_gt 0.0709
_refine_ls_wR_factor_ref 0.0742
_reflns_number_gt 5550
_reflns_number_total 6321
_reflns_threshold_expression >2sigma(I)
_cod_data_source_file cg4016977_si_008.cif
_cod_data_source_block 1
_cod_depositor_comments
;
The following automatic conversions were performed:

'_symmetry_cell_setting' value 'Triclinic' changed to 'triclinic'
according to
/usr/data/users/saulius/automatic-downloads/current/ACS/lib/dictionaries/cif_core.dic
dictionary named 'cif_core.dic' version 2.4.2 from 2011-04-26.

Automatic conversion script
Id: cif_fix_values 2281 2013-09-26 08:29:07Z andrius 
;
_cod_original_cell_volume 1805.9(7)
_cod_original_sg_symbol_H-M P-1
_cod_database_code 4510332

loop_
_symmetry_equiv_pos_as_xyz
'x, y, z'
'-x, -y, -z'

loop_
_atom_site_label
_atom_site_type_symbol
_atom_site_fract_x
_atom_site_fract_y
_atom_site_fract_z
_atom_site_U_iso_or_equiv
_atom_site_adp_type
_atom_site_occupancy
_atom_site_symmetry_multiplicity
_atom_site_calc_flag
_atom_site_refinement_flags
Cd1 Cd 0.887798(19) 0.997182(17) 0.242228(14) 0.04271(8) Uani 1 1 d .
N1 N 0.0942(2) 0.1649(2) 0.27018(17) 0.0460(5) Uani 1 1 d .
N2 N 0.5713(2) 0.47776(19) 0.36304(15) 0.0395(5) Uani 1 1 d .
N3 N 1.0041(3) 0.4853(3) 0.3676(2) 0.0621(7) Uani 1 1 d .
N4 N 0.9259(2) 1.8303(2) 0.22576(16) 0.0457(5) Uani 1 1 d .
N5 N 1.0689(2) 1.50965(19) 0.13281(15) 0.0400(5) Uani 1 1 d .
N6 N 1.4865(3) 1.4885(3) 0.1193(2) 0.0665(7) Uani 1 1 d .
O1 O 0.8693(2) 1.05501(19) 0.39566(16) 0.0668(6) Uani 1 1 d .
O2 O 0.70203(19) 0.88146(18) 0.30984(14) 0.0522(5) Uani 1 1 d .
O3 O 0.7904(2) 0.93754(19) 0.08004(15) 0.0625(6) Uani 1 1 d .
O4 O 0.80265(19) 1.10652(18) 0.16496(14) 0.0507(5) Uani 1 1 d .
C1 C 0.1050(3) 0.2677(3) 0.3247(2) 0.0516(7) Uani 1 1 d .
H1 H 0.0293 0.2657 0.3417 0.062 Uiso 1 1 calc R
C2 C 0.2214(3) 0.3760(3) 0.3570(2) 0.0475(7) Uani 1 1 d .
H2 H 0.2233 0.4456 0.3941 0.057 Uiso 1 1 calc R
C3 C 0.3357(2) 0.3816(2) 0.33433(18) 0.0387(6) Uani 1 1 d .
C4 C 0.3243(3) 0.2765(2) 0.2753(2) 0.0463(7) Uani 1 1 d .
H4 H 0.3983 0.2770 0.2561 0.056 Uiso 1 1 calc R
C5 C 0.2041(3) 0.1718(3) 0.2452(2) 0.0494(7) Uani 1 1 d .
H5 H 0.1987 0.1023 0.2055 0.059 Uiso 1 1 calc R
C6 C 0.4663(2) 0.4950(2) 0.37084(18) 0.0383(6) Uani 1 1 d .
C7 C 0.4778(3) 0.6095(2) 0.40937(18) 0.0403(6) Uani 1 1 d .
H7 H 0.4026 0.6175 0.4143 0.048 Uiso 1 1 calc R
C8 C 0.6012(3) 0.7128(2) 0.44068(17) 0.0387(6) Uani 1 1 d .
C9 C 0.7097(3) 0.6954(2) 0.43058(18) 0.0410(6) Uani 1 1 d .
H9 H 0.7943 0.7627 0.4491 0.049 Uiso 1 1 calc R
C10 C 0.6910(2) 0.5770(2) 0.39269(18) 0.0385(6) Uani 1 1 d .
C11 C 0.8789(3) 0.4068(3) 0.3270(2) 0.0616(8) Uani 1 1 d .
H11 H 0.8592 0.3288 0.2917 0.074 Uiso 1 1 calc R
C12 C 0.7772(3) 0.4330(3) 0.3338(2) 0.0542(7) Uani 1 1 d .
H12 H 0.6914 0.3734 0.3044 0.065 Uiso 1 1 calc R
C13 C 0.8022(3) 0.5488(2) 0.38440(19) 0.0416(6) Uani 1 1 d .
C14 C 0.9319(3) 0.6325(3) 0.4256(2) 0.0543(7) Uani 1 1 d .
H14 H 0.9550 0.7121 0.4595 0.065 Uiso 1 1 calc R
C15 C 1.0270(3) 0.5956(3) 0.4155(2) 0.0638(9) Uani 1 1 d .
H15 H 1.1138 0.6529 0.4446 0.077 Uiso 1 1 calc R
C16 C 0.6143(3) 0.8337(2) 0.48928(18) 0.0404(6) Uani 1 1 d .
C17 C 0.5460(3) 0.8316(3) 0.5628(2) 0.0539(7) Uani 1 1 d .
H17 H 0.4930 0.7559 0.5769 0.065 Uiso 1 1 calc R
C18 C 0.5563(4) 0.9402(3) 0.6147(2) 0.0690(9) Uani 1 1 d .
H18 H 0.5085 0.9372 0.6622 0.083 Uiso 1 1 calc R
C19 C 0.6371(4) 1.0524(3) 0.5963(2) 0.0697(10) Uani 1 1 d .
H19 H 0.6461 1.1259 0.6324 0.084 Uiso 1 1 calc R
C20 C 0.7044(3) 1.0562(3) 0.5249(2) 0.0602(8) Uani 1 1 d .
H20 H 0.7592 1.1331 0.5132 0.072 Uiso 1 1 calc R
C21 C 0.6935(3) 0.9490(2) 0.46931(19) 0.0431(6) Uani 1 1 d .
C22 C 0.7593(3) 0.9611(3) 0.3859(2) 0.0458(7) Uani 1 1 d .
C23 C 0.8185(3) 1.7213(3) 0.1906(2) 0.0542(8) Uani 1 1 d .
H23 H 0.7371 1.7195 0.1875 0.065 Uiso 1 1 calc R
C24 C 0.8193(3) 1.6118(3) 0.1588(2) 0.0495(7) Uani 1 1 d .
H24 H 0.7405 1.5382 0.1353 0.059 Uiso 1 1 calc R
C25 C 0.9383(2) 1.6110(2) 0.16163(18) 0.0384(6) Uani 1 1 d .
C26 C 1.0507(3) 1.7237(3) 0.2012(2) 0.0508(7) Uani 1 1 d .
H26 H 1.1333 1.7277 0.2071 0.061 Uiso 1 1 calc R
C27 C 1.0407(3) 1.8287(3) 0.2316(2) 0.0533(7) Uani 1 1 d .
H27 H 1.1178 1.9030 0.2577 0.064 Uiso 1 1 calc R
C28 C 0.9478(2) 1.4975(2) 0.12304(18) 0.0374(6) Uani 1 1 d .
C29 C 0.8366(3) 1.3857(2) 0.07700(18) 0.0412(6) Uani 1 1 d .
H29 H 0.7537 1.3809 0.0697 0.049 Uiso 1 1 calc R
C30 C 0.8496(2) 1.2820(2) 0.04213(18) 0.0386(6) Uani 1 1 d .
C31 C 0.9758(3) 1.2955(2) 0.05399(18) 0.0407(6) Uani 1 1 d .
H31 H 0.9885 1.2275 0.0322 0.049 Uiso 1 1 calc R
C32 C 1.0832(2) 1.4101(2) 0.09831(18) 0.0374(6) Uani 1 1 d .
C33 C 1.4523(3) 1.5653(3) 0.1686(2) 0.0599(8) Uani 1 1 d .
H33 H 1.5191 1.6390 0.2083 0.072 Uiso 1 1 calc R
C34 C 1.3235(3) 1.5427(3) 0.1647(2) 0.0476(7) Uani 1 1 d .
H34 H 1.3054 1.6005 0.2003 0.057 Uiso 1 1 calc R
C35 C 1.2218(3) 1.4330(2) 0.10736(18) 0.0412(6) Uani 1 1 d .
C36 C 1.2562(3) 1.3509(3) 0.0576(2) 0.0520(7) Uani 1 1 d .
H36 H 1.1914 1.2749 0.0195 0.062 Uiso 1 1 calc R
C37 C 1.3876(3) 1.3833(3) 0.0653(3) 0.0643(9) Uani 1 1 d .
H37 H 1.4085 1.3274 0.0301 0.077 Uiso 1 1 calc R
C38 C 0.7338(2) 1.1651(2) -0.01381(18) 0.0394(6) Uani 1 1 d .
C39 C 0.6529(3) 1.1734(3) -0.08797(19) 0.0491(7) Uani 1 1 d .
H39 H 0.6716 1.2513 -0.0989 0.059 Uiso 1 1 calc R
C40 C 0.5463(3) 1.0684(3) -0.1450(2) 0.0535(7) Uani 1 1 d .
H40 H 0.4926 1.0759 -0.1930 0.064 Uiso 1 1 calc R
C41 C 0.5194(3) 0.9528(3) -0.1308(2) 0.0565(8) Uani 1 1 d .
H41 H 0.4480 0.8817 -0.1697 0.068 Uiso 1 1 calc R
C42 C 0.5979(3) 0.9421(3) -0.0590(2) 0.0499(7) Uani 1 1 d .
H42 H 0.5806 0.8634 -0.0509 0.060 Uiso 1 1 calc R
C43 C 0.7033(3) 1.0475(2) 0.00188(18) 0.0399(6) Uani 1 1 d .
C44 C 0.7710(3) 1.0307(3) 0.0881(2) 0.0424(6) Uani 1 1 d .
O5 O 0.0296(8) 0.9824(9) 0.0465(5) 0.150(3) Uani 0.50 1 d P

loop_
_atom_site_aniso_label
_atom_site_aniso_U_11
_atom_site_aniso_U_22
_atom_site_aniso_U_33
_atom_site_aniso_U_23
_atom_site_aniso_U_13
_atom_site_aniso_U_12
Cd1 0.03984(12) 0.03407(12) 0.05375(14) 0.01161(9) 0.00774(9) 0.01716(9)
N1 0.0370(13) 0.0371(13) 0.0626(15) 0.0117(11) 0.0108(11) 0.0166(10)
N2 0.0390(13) 0.0377(12) 0.0452(13) 0.0115(10) 0.0094(10) 0.0204(11)
N3 0.0575(17) 0.0642(18) 0.0805(19) 0.0181(15) 0.0178(15) 0.0412(15)
N4 0.0408(13) 0.0382(13) 0.0598(15) 0.0109(11) 0.0097(11) 0.0204(11)
N5 0.0382(12) 0.0372(12) 0.0465(13) 0.0134(10) 0.0098(10) 0.0182(10)
N6 0.0437(15) 0.086(2) 0.0793(19) 0.0340(17) 0.0199(15) 0.0323(16)
O1 0.0591(14) 0.0473(13) 0.0724(15) 0.0097(11) 0.0210(12) 0.0068(11)
O2 0.0559(12) 0.0432(11) 0.0528(12) 0.0088(10) 0.0167(10) 0.0193(10)
O3 0.0810(15) 0.0551(13) 0.0658(13) 0.0151(11) 0.0101(12) 0.0454(12)
O4 0.0527(12) 0.0447(11) 0.0509(12) 0.0102(10) -0.0008(9) 0.0228(10)
C1 0.0369(16) 0.0463(17) 0.075(2) 0.0146(15) 0.0143(14) 0.0217(14)
C2 0.0422(16) 0.0376(15) 0.0649(19) 0.0107(14) 0.0140(14) 0.0206(13)
C3 0.0355(14) 0.0375(14) 0.0457(15) 0.0153(12) 0.0073(12) 0.0181(12)
C4 0.0399(15) 0.0401(15) 0.0618(18) 0.0113(14) 0.0156(14) 0.0206(13)
C5 0.0469(17) 0.0376(15) 0.0612(18) 0.0079(14) 0.0129(14) 0.0188(14)
C6 0.0385(14) 0.0362(14) 0.0413(14) 0.0131(12) 0.0097(12) 0.0172(12)
C7 0.0394(15) 0.0432(15) 0.0458(15) 0.0137(13) 0.0123(12) 0.0242(13)
C8 0.0431(15) 0.0376(14) 0.0392(14) 0.0123(12) 0.0101(12) 0.0211(13)
C9 0.0411(15) 0.0349(14) 0.0478(16) 0.0112(12) 0.0116(12) 0.0176(12)
C10 0.0370(14) 0.0387(14) 0.0420(15) 0.0119(12) 0.0083(12) 0.0190(12)
C11 0.066(2) 0.0548(19) 0.075(2) 0.0095(17) 0.0145(18) 0.0396(18)
C12 0.0490(17) 0.0496(18) 0.0665(19) 0.0064(15) 0.0056(15) 0.0291(15)
C13 0.0432(16) 0.0415(15) 0.0477(16) 0.0145(13) 0.0134(13) 0.0242(13)
C14 0.0451(17) 0.0454(17) 0.073(2) 0.0099(15) 0.0109(15) 0.0234(14)
C15 0.0420(17) 0.062(2) 0.090(2) 0.0162(19) 0.0108(17) 0.0276(16)
C16 0.0432(15) 0.0427(15) 0.0392(14) 0.0071(12) 0.0077(12) 0.0247(13)
C17 0.063(2) 0.0567(19) 0.0484(17) 0.0148(15) 0.0192(15) 0.0320(16)
C18 0.086(3) 0.079(3) 0.054(2) 0.0068(18) 0.0256(18) 0.049(2)
C19 0.082(2) 0.061(2) 0.061(2) -0.0164(17) 0.0067(19) 0.040(2)
C20 0.062(2) 0.0367(16) 0.071(2) -0.0029(15) 0.0101(17) 0.0199(15)
C21 0.0444(16) 0.0355(14) 0.0498(16) 0.0056(12) 0.0101(13) 0.0206(13)
C22 0.0501(17) 0.0345(15) 0.0598(19) 0.0140(14) 0.0153(15) 0.0242(14)
C23 0.0359(16) 0.0434(17) 0.084(2) 0.0115(16) 0.0119(15) 0.0202(14)
C24 0.0317(14) 0.0367(15) 0.075(2) 0.0076(14) 0.0091(14) 0.0137(12)
C25 0.0376(14) 0.0351(14) 0.0434(15) 0.0120(12) 0.0102(12) 0.0168(12)
C26 0.0347(15) 0.0424(16) 0.074(2) 0.0109(15) 0.0069(14) 0.0194(13)
C27 0.0384(16) 0.0359(15) 0.079(2) 0.0087(15) 0.0031(15) 0.0153(13)
C28 0.0371(14) 0.0363(14) 0.0414(14) 0.0131(12) 0.0112(12) 0.0178(12)
C29 0.0352(14) 0.0404(15) 0.0499(16) 0.0135(13) 0.0087(12) 0.0185(12)
C30 0.0395(15) 0.0357(14) 0.0417(15) 0.0141(12) 0.0084(12) 0.0172(12)
C31 0.0442(15) 0.0350(14) 0.0454(15) 0.0125(12) 0.0099(12) 0.0198(13)
C32 0.0374(14) 0.0374(14) 0.0403(14) 0.0149(12) 0.0104(12) 0.0179(12)
C33 0.0418(17) 0.068(2) 0.064(2) 0.0239(17) 0.0101(15) 0.0186(16)
C34 0.0415(16) 0.0490(17) 0.0524(17) 0.0194(14) 0.0088(13) 0.0193(14)
C35 0.0419(15) 0.0420(15) 0.0473(16) 0.0225(13) 0.0132(13) 0.0218(13)
C36 0.0463(17) 0.0480(17) 0.068(2) 0.0178(15) 0.0164(15) 0.0253(14)
C37 0.058(2) 0.070(2) 0.085(2) 0.028(2) 0.0307(19) 0.0400(19)
C38 0.0386(14) 0.0385(15) 0.0402(14) 0.0072(12) 0.0089(12) 0.0182(12)
C39 0.0520(17) 0.0500(17) 0.0477(16) 0.0153(14) 0.0090(14) 0.0254(15)
C40 0.0513(18) 0.064(2) 0.0420(16) 0.0063(15) 0.0023(14) 0.0282(16)
C41 0.0493(18) 0.0549(19) 0.0490(18) -0.0035(15) 0.0015(14) 0.0180(15)
C42 0.0508(17) 0.0364(15) 0.0564(18) 0.0040(13) 0.0103(14) 0.0177(14)
C43 0.0380(14) 0.0374(15) 0.0442(15) 0.0085(12) 0.0088(12) 0.0181(12)
C44 0.0371(15) 0.0369(15) 0.0527(17) 0.0157(13) 0.0116(13) 0.0149(12)
O5 0.128(6) 0.188(8) 0.130(6) 0.018(6) 0.042(5) 0.075(6)

loop_
_atom_type_symbol
_atom_type_description
_atom_type_scat_dispersion_real
_atom_type_scat_dispersion_imag
_atom_type_scat_source
C C 0.0033 0.0016 'International Tables Vol C Tables 4.2.6.8 and 6.1.1.4'
H H 0.0000 0.0000 'International Tables Vol C Tables 4.2.6.8 and 6.1.1.4'
N N 0.0061 0.0033 'International Tables Vol C Tables 4.2.6.8 and 6.1.1.4'
O O 0.0106 0.0060 'International Tables Vol C Tables 4.2.6.8 and 6.1.1.4'
Cd Cd -0.8075 1.2024 'International Tables Vol C Tables 4.2.6.8 and 6.1.1.4'

loop_
_geom_angle_atom_site_label_1
_geom_angle_atom_site_label_2
_geom_angle_atom_site_label_3
_geom_angle
_geom_angle_site_symmetry_1
_geom_angle_site_symmetry_3
N4 Cd1 N1 103.76(8) 1_545 1_665
N4 Cd1 O1 110.17(8) 1_545 .
N1 Cd1 O1 90.50(8) 1_665 .
N4 Cd1 O4 145.73(8) 1_545 .
N1 Cd1 O4 89.43(7) 1_665 .
O1 Cd1 O4 101.05(8) . .
N4 Cd1 O3 90.22(7) 1_545 .
N1 Cd1 O3 110.18(8) 1_665 .
O1 Cd1 O3 146.96(8) . .
O4 Cd1 O3 55.52(7) . .
N4 Cd1 O2 87.96(7) 1_545 .
N1 Cd1 O2 145.78(8) 1_665 .
O1 Cd1 O2 55.37(7) . .
O4 Cd1 O2 98.75(7) . .
O3 Cd1 O2 101.67(8) . .
C1 N1 C5 116.7(2) . .
C1 N1 Cd1 113.41(17) . 1_445
C5 N1 Cd1 129.77(18) . 1_445
C10 N2 C6 117.9(2) . .
C15 N3 C11 115.3(3) . .
C23 N4 C27 116.1(2) . .
C23 N4 Cd1 114.06(17) . 1_565
C27 N4 Cd1 128.87(18) . 1_565
C28 N5 C32 118.7(2) . .
C33 N6 C37 115.8(3) . .
C22 O1 Cd1 93.20(18) . .
C22 O2 Cd1 88.68(16) . .
C44 O3 Cd1 90.66(17) . .
C44 O4 Cd1 91.52(16) . .
N1 C1 C2 123.6(3) . .
N1 C1 H1 118.2 . .
C2 C1 H1 118.2 . .
C1 C2 C3 119.6(3) . .
C1 C2 H2 120.2 . .
C3 C2 H2 120.2 . .
C2 C3 C4 116.9(2) . .
C2 C3 C6 122.2(2) . .
C4 C3 C6 120.9(2) . .
C5 C4 C3 119.9(3) . .
C5 C4 H4 120.0 . .
C3 C4 H4 120.0 . .
N1 C5 C4 123.1(3) . .
N1 C5 H5 118.5 . .
C4 C5 H5 118.5 . .
N2 C6 C7 122.6(2) . .
N2 C6 C3 115.3(2) . .
C7 C6 C3 122.0(2) . .
C6 C7 C8 120.0(2) . .
C6 C7 H7 120.0 . .
C8 C7 H7 120.0 . .
C7 C8 C9 117.4(2) . .
C7 C8 C16 120.1(2) . .
C9 C8 C16 122.4(2) . .
C10 C9 C8 119.5(2) . .
C10 C9 H9 120.2 . .
C8 C9 H9 120.2 . .
N2 C10 C9 122.5(2) . .
N2 C10 C13 114.4(2) . .
C9 C10 C13 123.0(2) . .
N3 C11 C12 124.3(3) . .
N3 C11 H11 117.8 . .
C12 C11 H11 117.8 . .
C11 C12 C13 119.9(3) . .
C11 C12 H12 120.1 . .
C13 C12 H12 120.1 . .
C14 C13 C12 116.7(3) . .
C14 C13 C10 123.4(2) . .
C12 C13 C10 119.9(2) . .
C13 C14 C15 118.7(3) . .
C13 C14 H14 120.6 . .
C15 C14 H14 120.6 . .
N3 C15 C14 125.1(3) . .
N3 C15 H15 117.5 . .
C14 C15 H15 117.5 . .
C17 C16 C21 118.5(2) . .
C17 C16 C8 116.8(2) . .
C21 C16 C8 124.7(2) . .
C18 C17 C16 121.0(3) . .
C18 C17 H17 119.5 . .
C16 C17 H17 119.5 . .
C19 C18 C17 119.9(3) . .
C19 C18 H18 120.1 . .
C17 C18 H18 120.1 . .
C20 C19 C18 119.9(3) . .
C20 C19 H19 120.0 . .
C18 C19 H19 120.0 . .
C19 C20 C21 121.9(3) . .
C19 C20 H20 119.1 . .
C21 C20 H20 119.1 . .
C20 C21 C16 118.8(3) . .
C20 C21 C22 118.0(3) . .
C16 C21 C22 123.0(2) . .
O2 C22 O1 122.7(3) . .
O2 C22 C21 119.7(2) . .
O1 C22 C21 117.5(3) . .
N4 C23 C24 124.4(3) . .
N4 C23 H23 117.8 . .
C24 C23 H23 117.8 . .
C23 C24 C25 119.4(3) . .
C23 C24 H24 120.3 . .
C25 C24 H24 120.3 . .
C24 C25 C26 116.4(2) . .
C24 C25 C28 122.7(2) . .
C26 C25 C28 120.9(2) . .
C27 C26 C25 120.1(3) . .
C27 C26 H26 119.9 . .
C25 C26 H26 119.9 . .
N4 C27 C26 123.4(3) . .
N4 C27 H27 118.3 . .
C26 C27 H27 118.3 . .
N5 C28 C29 122.1(2) . .
N5 C28 C25 116.2(2) . .
C29 C28 C25 121.7(2) . .
C30 C29 C28 119.9(2) . .
C30 C29 H29 120.0 . .
C28 C29 H29 120.0 . .
C29 C30 C31 117.4(2) . .
C29 C30 C38 120.7(2) . .
C31 C30 C38 121.7(2) . .
C30 C31 C32 120.1(2) . .
C30 C31 H31 119.9 . .
C32 C31 H31 119.9 . .
N5 C32 C31 121.8(2) . .
N5 C32 C35 115.4(2) . .
C31 C32 C35 122.8(2) . .
N6 C33 C34 124.1(3) . .
N6 C33 H33 117.9 . .
C34 C33 H33 117.9 . .
C35 C34 C33 119.3(3) . .
C35 C34 H34 120.4 . .
C33 C34 H34 120.4 . .
C36 C35 C34 117.1(3) . .
C36 C35 C32 122.9(3) . .
C34 C35 C32 120.0(2) . .
C37 C36 C35 119.1(3) . .
C37 C36 H36 120.4 . .
C35 C36 H36 120.4 . .
N6 C37 C36 124.7(3) . .
N6 C37 H37 117.7 . .
C36 C37 H37 117.7 . .
C43 C38 C39 118.4(2) . .
C43 C38 C30 123.6(2) . .
C39 C38 C30 118.0(2) . .
C40 C39 C38 121.3(3) . .
C40 C39 H39 119.4 . .
C38 C39 H39 119.4 . .
C41 C40 C39 119.9(3) . .
C41 C40 H40 120.1 . .
C39 C40 H40 120.1 . .
C40 C41 C42 119.9(3) . .
C40 C41 H41 120.0 . .
C42 C41 H41 120.0 . .
C41 C42 C43 121.1(3) . .
C41 C42 H42 119.5 . .
C43 C42 H42 119.5 . .
C38 C43 C42 119.4(2) . .
C38 C43 C44 122.1(2) . .
C42 C43 C44 118.2(2) . .
O4 C44 O3 122.3(3) . .
O4 C44 C43 119.4(2) . .
O3 C44 C43 118.3(3) . .

loop_
_geom_bond_atom_site_label_1
_geom_bond_atom_site_label_2
_geom_bond_distance
_geom_bond_site_symmetry_2
Cd1 N4 2.276(2) 1_545
Cd1 N1 2.290(2) 1_665
Cd1 O1 2.307(2) .
Cd1 O4 2.3453(18) .
Cd1 O3 2.355(2) .
Cd1 O2 2.4092(19) .
N1 C1 1.333(3) .
N1 C5 1.335(3) .
N1 Cd1 2.290(2) 1_445
N2 C10 1.337(3) .
N2 C6 1.341(3) .
N3 C15 1.323(4) .
N3 C11 1.328(4) .
N4 C23 1.327(3) .
N4 C27 1.335(3) .
N4 Cd1 2.276(2) 1_565
N5 C28 1.334(3) .
N5 C32 1.341(3) .
N6 C33 1.328(4) .
N6 C37 1.328(4) .
O1 C22 1.254(3) .
O2 C22 1.245(3) .
O3 C44 1.258(3) .
O4 C44 1.241(3) .
C1 C2 1.368(4) .
C1 H1 0.9300 .
C2 C3 1.377(4) .
C2 H2 0.9300 .
C3 C4 1.383(4) .
C3 C6 1.490(4) .
C4 C5 1.369(4) .
C4 H4 0.9300 .
C5 H5 0.9300 .
C6 C7 1.377(3) .
C7 C8 1.384(4) .
C7 H7 0.9300 .
C8 C9 1.388(3) .
C8 C16 1.481(3) .
C9 C10 1.387(3) .
C9 H9 0.9300 .
C10 C13 1.492(3) .
C11 C12 1.367(4) .
C11 H11 0.9300 .
C12 C13 1.386(4) .
C12 H12 0.9300 .
C13 C14 1.379(4) .
C14 C15 1.383(4) .
C14 H14 0.9300 .
C15 H15 0.9300 .
C16 C17 1.400(4) .
C16 C21 1.403(4) .
C17 C18 1.379(4) .
C17 H17 0.9300 .
C18 C19 1.368(5) .
C18 H18 0.9300 .
C19 C20 1.365(4) .
C19 H19 0.9300 .
C20 C21 1.384(4) .
C20 H20 0.9300 .
C21 C22 1.499(4) .
C23 C24 1.363(4) .
C23 H23 0.9300 .
C24 C25 1.381(4) .
C24 H24 0.9300 .
C25 C26 1.386(4) .
C25 C28 1.482(3) .
C26 C27 1.362(4) .
C26 H26 0.9300 .
C27 H27 0.9300 .
C28 C29 1.391(4) .
C29 C30 1.381(3) .
C29 H29 0.9300 .
C30 C31 1.385(4) .
C30 C38 1.483(4) .
C31 C32 1.386(4) .
C31 H31 0.9300 .
C32 C35 1.488(3) .
C33 C34 1.385(4) .
C33 H33 0.9300 .
C34 C35 1.384(4) .
C34 H34 0.9300 .
C35 C36 1.382(4) .
C36 C37 1.378(4) .
C36 H36 0.9300 .
C37 H37 0.9300 .
C38 C43 1.394(4) .
C38 C39 1.400(4) .
C39 C40 1.376(4) .
C39 H39 0.9300 .
C40 C41 1.372(4) .
C40 H40 0.9300 .
C41 C42 1.373(4) .
C41 H41 0.9300 .
C42 C43 1.394(4) .
C42 H42 0.9300 .
C43 C44 1.503(4) .
O5 O5 1.659(16) 2_575

loop_
_geom_torsion_atom_site_label_1
_geom_torsion_atom_site_label_2
_geom_torsion_atom_site_label_3
_geom_torsion_atom_site_label_4
_geom_torsion
_geom_torsion_site_symmetry_1
N4 Cd1 O1 C22 -71.64(19) 1_545
N1 Cd1 O1 C22 -176.51(18) 1_665
O4 Cd1 O1 C22 93.98(17) .
O3 Cd1 O1 C22 53.3(2) .
O2 Cd1 O1 C22 0.92(15) .
N4 Cd1 O2 C22 115.43(16) 1_545
N1 Cd1 O2 C22 3.7(2) 1_665
O1 Cd1 O2 C22 -0.92(15) .
O4 Cd1 O2 C22 -98.35(16) .
O3 Cd1 O2 C22 -154.77(15) .
N4 Cd1 O3 C44 -178.92(17) 1_545
N1 Cd1 O3 C44 -74.16(17) 1_665
O1 Cd1 O3 C44 51.4(2) .
O4 Cd1 O3 C44 0.45(15) .
O2 Cd1 O3 C44 93.12(16) .
N4 Cd1 O4 C44 0.6(2) 1_545
N1 Cd1 O4 C44 114.71(16) 1_665
O1 Cd1 O4 C44 -154.89(15) .
O3 Cd1 O4 C44 -0.46(15) .
O2 Cd1 O4 C44 -98.66(16) .
C5 N1 C1 C2 -1.6(4) .
Cd1 N1 C1 C2 174.5(2) 1_445
N1 C1 C2 C3 -1.0(5) .
C1 C2 C3 C4 2.9(4) .
C1 C2 C3 C6 -177.3(3) .
C2 C3 C4 C5 -2.4(4) .
C6 C3 C4 C5 177.8(2) .
C1 N1 C5 C4 2.1(4) .
Cd1 N1 C5 C4 -173.2(2) 1_445
C3 C4 C5 N1 -0.1(4) .
C10 N2 C6 C7 -1.2(4) .
C10 N2 C6 C3 178.5(2) .
C2 C3 C6 N2 164.1(2) .
C4 C3 C6 N2 -16.1(4) .
C2 C3 C6 C7 -16.2(4) .
C4 C3 C6 C7 163.6(3) .
N2 C6 C7 C8 0.9(4) .
C3 C6 C7 C8 -178.7(2) .
C6 C7 C8 C9 0.6(4) .
C6 C7 C8 C16 -175.0(2) .
C7 C8 C9 C10 -1.8(4) .
C16 C8 C9 C10 173.7(2) .
C6 N2 C10 C9 -0.1(4) .
C6 N2 C10 C13 178.1(2) .
C8 C9 C10 N2 1.6(4) .
C8 C9 C10 C13 -176.5(2) .
C15 N3 C11 C12 -1.2(5) .
N3 C11 C12 C13 1.0(5) .
C11 C12 C13 C14 0.2(4) .
C11 C12 C13 C10 -179.3(3) .
N2 C10 C13 C14 -168.4(3) .
C9 C10 C13 C14 9.8(4) .
N2 C10 C13 C12 11.1(4) .
C9 C10 C13 C12 -170.7(3) .
C12 C13 C14 C15 -1.2(4) .
C10 C13 C14 C15 178.3(3) .
C11 N3 C15 C14 0.2(5) .
C13 C14 C15 N3 1.0(5) .
C7 C8 C16 C17 48.9(3) .
C9 C8 C16 C17 -126.5(3) .
C7 C8 C16 C21 -133.8(3) .
C9 C8 C16 C21 50.9(4) .
C21 C16 C17 C18 -0.1(4) .
C8 C16 C17 C18 177.4(3) .
C16 C17 C18 C19 -1.8(5) .
C17 C18 C19 C20 1.8(5) .
C18 C19 C20 C21 0.2(5) .
C19 C20 C21 C16 -2.1(5) .
C19 C20 C21 C22 173.4(3) .
C17 C16 C21 C20 2.0(4) .
C8 C16 C21 C20 -175.3(3) .
C17 C16 C21 C22 -173.2(3) .
C8 C16 C21 C22 9.5(4) .
Cd1 O2 C22 O1 1.7(3) .
Cd1 O2 C22 C21 179.1(2) .
Cd1 O1 C22 O2 -1.7(3) .
Cd1 O1 C22 C21 -179.2(2) .
C20 C21 C22 O2 -139.4(3) .
C16 C21 C22 O2 35.9(4) .
C20 C21 C22 O1 38.2(4) .
C16 C21 C22 O1 -146.6(3) .
C27 N4 C23 C24 -1.8(5) .
Cd1 N4 C23 C24 167.7(3) 1_565
N4 C23 C24 C25 -0.5(5) .
C23 C24 C25 C26 2.6(4) .
C23 C24 C25 C28 -176.2(3) .
C24 C25 C26 C27 -2.5(4) .
C28 C25 C26 C27 176.3(3) .
C23 N4 C27 C26 2.0(5) .
Cd1 N4 C27 C26 -165.7(2) 1_565
C25 C26 C27 N4 0.2(5) .
C32 N5 C28 C29 -1.1(4) .
C32 N5 C28 C25 -179.4(2) .
C24 C25 C28 N5 -178.3(2) .
C26 C25 C28 N5 2.9(4) .
C24 C25 C28 C29 3.3(4) .
C26 C25 C28 C29 -175.4(3) .
N5 C28 C29 C30 1.9(4) .
C25 C28 C29 C30 -179.9(2) .
C28 C29 C30 C31 -0.9(4) .
C28 C29 C30 C38 -175.1(2) .
C29 C30 C31 C32 -0.8(4) .
C38 C30 C31 C32 173.3(2) .
C28 N5 C32 C31 -0.7(4) .
C28 N5 C32 C35 176.8(2) .
C30 C31 C32 N5 1.6(4) .
C30 C31 C32 C35 -175.7(2) .
C37 N6 C33 C34 -1.4(5) .
N6 C33 C34 C35 0.9(5) .
C33 C34 C35 C36 0.8(4) .
C33 C34 C35 C32 -176.8(2) .
N5 C32 C35 C36 -164.8(2) .
C31 C32 C35 C36 12.6(4) .
N5 C32 C35 C34 12.6(3) .
C31 C32 C35 C34 -170.0(2) .
C34 C35 C36 C37 -1.8(4) .
C32 C35 C36 C37 175.7(3) .
C33 N6 C37 C36 0.2(5) .
C35 C36 C37 N6 1.4(5) .
C29 C30 C38 C43 -133.2(3) .
C31 C30 C38 C43 52.9(4) .
C29 C30 C38 C39 48.5(3) .
C31 C30 C38 C39 -125.5(3) .
C43 C38 C39 C40 -0.6(4) .
C30 C38 C39 C40 177.8(3) .
C38 C39 C40 C41 -1.4(4) .
C39 C40 C41 C42 0.8(5) .
C40 C41 C42 C43 1.8(4) .
C39 C38 C43 C42 3.1(4) .
C30 C38 C43 C42 -175.2(2) .
C39 C38 C43 C44 -170.4(2) .
C30 C38 C43 C44 11.2(4) .
C41 C42 C43 C38 -3.8(4) .
C41 C42 C43 C44 170.1(3) .
Cd1 O4 C44 O3 0.8(3) .
Cd1 O4 C44 C43 178.9(2) .
Cd1 O3 C44 O4 -0.8(3) .
Cd1 O3 C44 C43 -178.9(2) .
C38 C43 C44 O4 35.7(4) .
C42 C43 C44 O4 -138.0(3) .
C38 C43 C44 O3 -146.2(3) .
C42 C43 C44 O3 40.2(4) .
